data_4116745
loop_
_publ_author_name
'Steven Dell'
'Nancy J. Vogelaar'
'Douglas M. Ho'
'Robert A. Pascal'

_publ_section_title
;
 Anin-Fluorosilaphane: The Largestin-Functional Group Is a Uniquely
 Encapsulated Fluorine Atom
;
_journal_name_full 'Journal of the American Chemical Society'
_journal_page_first 6421
_journal_page_last 6422
_journal_paper_doi 10.1021/ja981009s
_journal_volume 120
_journal_year 1998
_chemical_compound_source 'chemical synthesis'
_chemical_formula_moiety C~30~H~27~FS~3~Si
_chemical_formula_structural C~30~H~27~FS~3~Si
_chemical_formula_sum 'C30 H27 F S3 Si'
_chemical_formula_weight 530.79
_chemical_name_common In-Fluorosilaphane
_chemical_name_systematic
; 
 Tribenzo 6-Fluoro-6-sila-2,10,19-trithia[5(6,14)][11]metacyclophane 
;
_space_group_IT_number 14
_symmetry_cell_setting monoclinic
_symmetry_space_group_name_Hall '-P 2ybc'
_symmetry_space_group_name_H-M 'P 1 21/c 1'
_atom_sites_solution_hydrogens geom
_atom_sites_solution_primary direct
_atom_sites_solution_secondary difmap
_audit_creation_method SHELXL
_cell_angle_alpha 90.00
_cell_angle_beta 108.97(11)
_cell_angle_gamma 90.00
_cell_formula_units_Z 4
_cell_length_a 10.377(18)
_cell_length_b 17.267(39)
_cell_length_c 15.414(22)
_cell_measurement_temperature 298(2)
_cell_volume 2612(8)
_computing_cell_refinement SCALEPACK
_computing_data_collection 'Rigaku R-AXIS IIC, Version 2.1'
_computing_data_reduction DENZO
_computing_molecular_graphics 'Siemens SHELXTL'
_computing_publication_material 'Siemens SHELXTL'
_computing_structure_refinement 'Siemens SHELXTL'
_computing_structure_solution 'Siemens SHELXTL'
_diffrn_ambient_temperature 298(2)
_diffrn_measurement_device 'Rigaku R-AXIS IIC'
_diffrn_measurement_method 'oscillations; 750~o~ data in 3~o~ and 6~o~ increments'
_diffrn_radiation_monochromator 'double-focusing mirrors'
_diffrn_radiation_source 'rotating anode'
_diffrn_radiation_type CuK\a
_diffrn_radiation_wavelength 1.54178
_diffrn_reflns_av_R_equivalents 0.030
_diffrn_reflns_av_sigmaI/netI 0.0200
_diffrn_reflns_limit_h_max 9
_diffrn_reflns_limit_h_min 0
_diffrn_reflns_limit_k_max 16
_diffrn_reflns_limit_k_min 0
_diffrn_reflns_limit_l_max 13
_diffrn_reflns_limit_l_min -14
_diffrn_reflns_number 13353
_diffrn_reflns_theta_max 46.38
_diffrn_reflns_theta_min 5.21
_diffrn_standards_number 0
_exptl_absorpt_coefficient_mu 3.230
_exptl_crystal_colour Colorless
_exptl_crystal_density_diffrn 1.350
_exptl_crystal_density_meas ?
_exptl_crystal_description Needle
_exptl_crystal_F_000 1112
_exptl_crystal_size_max 0.38
_exptl_crystal_size_mid 0.05
_exptl_crystal_size_min 0.05
_refine_diff_density_max 0.192
_refine_diff_density_min -0.163
_refine_diff_density_rms 0.028
_refine_ls_extinction_coef 0.0014(3)
_refine_ls_extinction_expression Fc^*^=kFc[1+0.001xFc^2^\l^3^/sin(2\q)]^-1/4^
_refine_ls_extinction_method SHELXL
_refine_ls_goodness_of_fit_all 1.032
_refine_ls_goodness_of_fit_obs 1.044
_refine_ls_hydrogen_treatment 'xyz riding, U(H) = 1.2U(C)'
_refine_ls_matrix_type full
_refine_ls_number_parameters 317
_refine_ls_number_reflns 2196
_refine_ls_number_restraints 0
_refine_ls_restrained_S_all 1.336
_refine_ls_restrained_S_obs 1.044
_refine_ls_R_factor_all 0.0311
_refine_ls_R_factor_obs 0.0276
_refine_ls_shift/esd_max 0.000
_refine_ls_shift/esd_mean 0.000
_refine_ls_structure_factor_coef Fsqd
_refine_ls_weighting_details 'w=1/[\s^2^(Fo^2^)+(0.0385P)^2^+1.5486P] where P=(Fo^2^+2Fc^2^)/3'
_refine_ls_weighting_scheme calc
_refine_ls_wR_factor_all 0.0948
_refine_ls_wR_factor_obs 0.0724
_reflns_number_observed 2110
_reflns_number_total 2197
_reflns_observed_criterion >2sigma(I)
_cod_data_source_file ja981009s.cif
_cod_data_source_block 97088f
_cod_depositor_comments
;
The following automatic conversions were performed:

'_exptl_crystal_density_meas' value 'none' was changed to '?' - the
value is perceived as not measured.

Automatic conversion script
Id: cif_fix_values 3008 2015-01-20 13:52:24Z robertas 

The following automatic conversions were performed:

'_refine_ls_weighting_scheme' value 'calc
w=1/[\s^2^(Fo^2^)+(0.0385P)^2^+1.5486P] where P=(Fo^2^+2Fc^2^)/3' was
changed to 'calc'. New tag '_refine_ls_weighting_details' was
created. The value of the new tag was set to
'w=1/[\s^2^(Fo^2^)+(0.0385P)^2^+1.5486P] where P=(Fo^2^+2Fc^2^)/3'.

Automatic conversion script
Id: cif_fix_values 3143 2015-03-26 13:38:13Z robertas 
;
_cod_original_cell_volume 2611.9(83)
_cod_database_code 4116745

loop_
_symmetry_equiv_pos_as_xyz
'x, y, z'
'-x, y+1/2, -z+1/2'
'-x, -y, -z'
'x, -y-1/2, z-1/2'

loop_
_atom_site_aniso_label
_atom_site_aniso_U_11
_atom_site_aniso_U_22
_atom_site_aniso_U_33
_atom_site_aniso_U_23
_atom_site_aniso_U_13
_atom_site_aniso_U_12
Si1 0.0329(5) 0.0386(5) 0.0405(5) -0.0026(3) 0.0155(3) -0.0007(3)
F1 0.0349(9) 0.0573(9) 0.0594(10) -0.0060(7) 0.0211(7) -0.0011(7)
S1 0.0473(5) 0.0683(5) 0.0449(5) 0.0009(3) 0.0129(4) 0.0047(4)
S2 0.0538(5) 0.0746(6) 0.0644(6) 0.0074(4) 0.0228(4) -0.0090(4)
S3 0.0495(5) 0.0558(5) 0.0753(6) -0.0250(4) 0.0237(4) -0.0040(3)
C1 0.029(2) 0.054(2) 0.055(2) -0.013(2) 0.0129(14) -0.0057(13)
C2 0.037(2) 0.050(2) 0.069(2) -0.009(2) 0.023(2) -0.0104(14)
C3 0.037(2) 0.069(2) 0.053(2) -0.011(2) 0.0230(14) -0.0080(14)
C4 0.040(2) 0.073(3) 0.059(2) -0.030(2) 0.021(2) -0.003(2)
C5 0.032(2) 0.057(2) 0.064(2) -0.014(2) 0.0149(15) 0.0047(14)
C6 0.032(2) 0.060(2) 0.053(2) -0.005(2) 0.0090(14) 0.0048(14)
C7 0.038(2) 0.067(2) 0.061(2) -0.020(2) 0.0116(15) -0.0063(14)
C8 0.049(2) 0.040(2) 0.042(2) -0.0008(12) 0.0156(14) -0.0045(13)
C9 0.041(2) 0.0343(15) 0.038(2) 0.0022(13) 0.0149(14) 0.0074(13)
C10 0.034(2) 0.037(2) 0.038(2) 0.0040(13) 0.0140(13) 0.0055(13)
C11 0.040(2) 0.055(2) 0.047(2) -0.0051(14) 0.0179(14) 0.0022(13)
C12 0.042(2) 0.080(2) 0.057(2) 0.004(2) 0.027(2) 0.007(2)
C13 0.059(2) 0.081(2) 0.045(2) -0.008(2) 0.024(2) 0.012(2)
C14 0.054(2) 0.055(2) 0.045(2) -0.0085(15) 0.014(2) 0.0024(15)
C15 0.055(2) 0.100(3) 0.060(2) -0.001(2) 0.031(2) -0.010(2)
C16 0.060(2) 0.069(2) 0.043(2) -0.0074(14) 0.0254(15) -0.011(2)
C17 0.045(2) 0.051(2) 0.044(2) -0.0043(14) 0.014(2) -0.0124(14)
C18 0.035(2) 0.041(2) 0.045(2) -0.0027(12) 0.0146(14) -0.0061(13)
C19 0.043(2) 0.054(2) 0.058(2) 0.0097(15) 0.017(2) -0.0017(15)
C20 0.035(2) 0.073(2) 0.084(3) 0.021(2) 0.013(2) 0.001(2)
C21 0.048(2) 0.088(3) 0.067(3) 0.028(2) -0.006(2) -0.014(2)
C22 0.058(2) 0.085(2) 0.043(2) 0.010(2) 0.010(2) -0.017(2)
C23 0.046(2) 0.056(2) 0.095(2) -0.021(2) 0.020(2) 0.0089(15)
C24 0.052(2) 0.047(2) 0.047(2) -0.0017(13) 0.0137(14) 0.0038(14)
C25 0.043(2) 0.044(2) 0.036(2) -0.0049(13) 0.0168(13) -0.001(2)
C26 0.035(2) 0.043(2) 0.036(2) -0.0060(13) 0.0166(13) -0.0019(14)
C27 0.043(2) 0.046(2) 0.051(2) 0.0002(13) 0.0177(15) -0.0016(15)
C28 0.043(2) 0.062(2) 0.054(2) -0.005(2) 0.0166(15) -0.014(2)
C29 0.068(2) 0.046(2) 0.062(2) -0.006(2) 0.027(2) -0.019(2)
C30 0.057(2) 0.042(2) 0.055(2) 0.0000(14) 0.021(2) 0.000(2)

loop_
_atom_site_label
_atom_site_type_symbol
_atom_site_fract_x
_atom_site_fract_y
_atom_site_fract_z
_atom_site_U_iso_or_equiv
_atom_site_thermal_displace_type
_atom_site_occupancy
_atom_site_calc_flag
_atom_site_refinement_flags
Si1 Si 0.81215(7) 0.20922(4) 0.27788(5) 0.0365(3) Uani 1 d .
F1 F 0.65491(13) 0.21044(8) 0.26869(10) 0.0491(4) Uani 1 d .
S1 S 0.46459(7) 0.12528(4) 0.04231(5) 0.0540(3) Uani 1 d .
S2 S 0.62536(8) 0.09238(5) 0.45071(5) 0.0634(3) Uani 1 d .
S3 S 0.57069(7) 0.40545(4) 0.28855(6) 0.0594(3) Uani 1 d .
C1 C 0.3439(2) 0.1649(2) 0.1716(2) 0.0461(7) Uani 1 d .
C2 C 0.3760(3) 0.1310(2) 0.2568(2) 0.0507(8) Uani 1 d .
H2 H 0.3769(3) 0.0772(2) 0.2610(2) 0.061 Uiso 1 calc R
C3 C 0.4072(3) 0.1749(2) 0.3367(2) 0.0510(8) Uani 1 d .
C4 C 0.4048(3) 0.2546(2) 0.3283(2) 0.0562(8) Uani 1 d .
H4 H 0.4239(3) 0.2849(2) 0.3808(2) 0.067 Uiso 1 calc R
C5 C 0.3744(3) 0.2909(2) 0.2430(2) 0.0509(8) Uani 1 d .
C6 C 0.3425(2) 0.2455(2) 0.1655(2) 0.0494(8) Uani 1 d .
H6 H 0.3197(2) 0.2689(2) 0.1082(2) 0.059 Uiso 1 calc R
C7 C 0.3248(3) 0.1162(2) 0.0878(2) 0.0562(8) Uani 1 d .
H7A H 0.2409(3) 0.1314(2) 0.0409(2) 0.067 Uiso 1 calc R
H7B H 0.3160(3) 0.0624(2) 0.1030(2) 0.067 Uiso 1 calc R
C8 C 0.6066(2) 0.08178(15) 0.1311(2) 0.0437(7) Uani 1 d .
H8A H 0.6059(2) 0.09785(15) 0.1912(2) 0.052 Uiso 1 calc R
H8B H 0.6001(2) 0.02576(15) 0.1275(2) 0.052 Uiso 1 calc R
C9 C 0.7363(3) 0.10846(13) 0.1158(2) 0.0371(7) Uani 1 d .
C10 C 0.8278(2) 0.16269(14) 0.1720(2) 0.0360(7) Uani 1 d .
C11 C 0.9400(3) 0.1843(2) 0.1460(2) 0.0464(7) Uani 1 d .
H11 H 1.0019(3) 0.2197(2) 0.1821(2) 0.056 Uiso 1 calc R
C12 C 0.9621(3) 0.1548(2) 0.0687(2) 0.0572(8) Uani 1 d .
H12 H 1.0372(3) 0.1708(2) 0.0530(2) 0.069 Uiso 1 calc R
C13 C 0.8725(3) 0.1020(2) 0.0153(2) 0.0596(8) Uani 1 d .
H13 H 0.8868(3) 0.0815(2) -0.0366(2) 0.072 Uiso 1 calc R
C14 C 0.7612(3) 0.0794(2) 0.0390(2) 0.0514(8) Uani 1 d .
H14 H 0.7009(3) 0.0435(2) 0.0023(2) 0.062 Uiso 1 calc R
C15 C 0.4583(3) 0.1357(2) 0.4289(2) 0.0686(9) Uani 1 d .
H15A H 0.3941(3) 0.0958(2) 0.4319(2) 0.082 Uiso 1 calc R
H15B H 0.4629(3) 0.1734(2) 0.4765(2) 0.082 Uiso 1 calc R
C16 C 0.7346(3) 0.1773(2) 0.4691(2) 0.0551(8) Uani 1 d .
H16A H 0.6953(3) 0.2158(2) 0.4222(2) 0.066 Uiso 1 calc R
H16B H 0.7452(3) 0.2000(2) 0.5286(2) 0.066 Uiso 1 calc R
C17 C 0.8707(3) 0.15074(15) 0.4645(2) 0.0468(7) Uani 1 d .
C18 C 0.9083(2) 0.15580(14) 0.3843(2) 0.0400(7) Uani 1 d .
C19 C 1.0332(3) 0.1229(2) 0.3881(2) 0.0515(8) Uani 1 d .
H19 H 1.0603(3) 0.1253(2) 0.3363(2) 0.062 Uiso 1 calc R
C20 C 1.1176(3) 0.0870(2) 0.4656(3) 0.0656(9) Uani 1 d .
H20 H 1.1996(3) 0.0652(2) 0.4657(3) 0.079 Uiso 1 calc R
C21 C 1.0790(4) 0.0838(2) 0.5427(3) 0.0736(10) Uani 1 d .
H21 H 1.1354(4) 0.0599(2) 0.5954(3) 0.088 Uiso 1 calc R
C22 C 0.9587(4) 0.1156(2) 0.5424(2) 0.0631(9) Uani 1 d .
H22 H 0.9348(4) 0.1137(2) 0.5956(2) 0.076 Uiso 1 calc R
C23 C 0.3933(3) 0.3772(2) 0.2381(2) 0.0661(9) Uani 1 d .
H23A H 0.3393(3) 0.4034(2) 0.2701(2) 0.079 Uiso 1 calc R
H23B H 0.3604(3) 0.3935(2) 0.1744(2) 0.079 Uiso 1 calc R
C24 C 0.6433(3) 0.3731(2) 0.2025(2) 0.0490(7) Uani 1 d .
H24A H 0.6143(3) 0.3206(2) 0.1835(2) 0.059 Uiso 1 calc R
H24B H 0.6138(3) 0.4065(2) 0.1490(2) 0.059 Uiso 1 calc R
C25 C 0.7961(3) 0.3765(2) 0.2453(2) 0.0402(7) Uani 1 d .
C26 C 0.8757(2) 0.31159(14) 0.2847(2) 0.0369(7) Uani 1 d .
C27 C 1.0156(3) 0.3236(2) 0.3277(2) 0.0462(7) Uani 1 d .
H27 H 1.0701(3) 0.2816(2) 0.3549(2) 0.055 Uiso 1 calc R
C28 C 1.0755(3) 0.3956(2) 0.3311(2) 0.0530(8) Uani 1 d .
H28 H 1.1688(3) 0.4018(2) 0.3598(2) 0.064 Uiso 1 calc R
C29 C 0.9961(3) 0.4576(2) 0.2916(2) 0.0574(8) Uani 1 d .
H29 H 1.0355(3) 0.5063(2) 0.2934(2) 0.069 Uiso 1 calc R
C30 C 0.8584(3) 0.4484(2) 0.2495(2) 0.0506(8) Uani 1 d .
H30 H 0.8057(3) 0.4912(2) 0.2231(2) 0.061 Uiso 1 calc R

loop_
_atom_type_symbol
_atom_type_description
_atom_type_scat_dispersion_real
_atom_type_scat_dispersion_imag
_atom_type_scat_source
C C 0.0181 0.0091 'International Tables Vol C Tables 4.2.6.8 and 6.1.1.4'
H H 0.0000 0.0000 'International Tables Vol C Tables 4.2.6.8 and 6.1.1.4'
F F 0.0727 0.0534 'International Tables Vol C Tables 4.2.6.8 and 6.1.1.4'
Si Si 0.2541 0.3302 'International Tables Vol C Tables 4.2.6.8 and 6.1.1.4'
S S 0.3331 0.5567 'International Tables Vol C Tables 4.2.6.8 and 6.1.1.4'

loop_
_geom_angle_atom_site_label_1
_geom_angle_atom_site_label_2
_geom_angle_atom_site_label_3
_geom_angle
_geom_angle_publ_flag
F1 Si1 C18 108.98(14) yes
F1 Si1 C10 107.75(14) yes
C18 Si1 C10 112.4(2) yes
F1 Si1 C26 108.90(11) yes
C18 Si1 C26 109.79(15) yes
C10 Si1 C26 108.94(13) yes
C7 S1 C8 103.2(2) yes
C15 S2 C16 101.9(2) yes
C24 S3 C23 102.0(2) yes
C2 C1 C6 118.9(3) yes
C2 C1 C7 120.4(3) yes
C6 C1 C7 120.4(3) yes
C1 C2 C3 121.8(3) yes
C1 C2 H2 119.1(2) ?
C3 C2 H2 119.1(2) ?
C4 C3 C2 117.8(3) yes
C4 C3 C15 121.8(3) yes
C2 C3 C15 120.0(3) yes
C3 C4 C5 121.8(3) yes
C3 C4 H4 119.1(2) ?
C5 C4 H4 119.1(2) ?
C6 C5 C4 118.6(3) yes
C6 C5 C23 121.2(3) yes
C4 C5 C23 119.8(3) yes
C5 C6 C1 121.0(3) yes
C5 C6 H6 119.5(2) ?
C1 C6 H6 119.5(2) ?
C1 C7 S1 112.8(2) yes
C1 C7 H7A 109.0(2) ?
S1 C7 H7A 109.0(2) ?
C1 C7 H7B 109.0(2) ?
S1 C7 H7B 109.04(10) ?
H7A C7 H7B 107.8 ?
C9 C8 S1 107.6(2) yes
C9 C8 H8A 110.2(2) ?
S1 C8 H8A 110.18(14) ?
C9 C8 H8B 110.18(14) ?
S1 C8 H8B 110.18(11) ?
H8A C8 H8B 108.5 ?
C14 C9 C10 119.3(3) yes
C14 C9 C8 116.4(3) yes
C10 C9 C8 124.2(2) yes
C11 C10 C9 117.2(2) yes
C11 C10 Si1 116.8(2) yes
C9 C10 Si1 126.0(2) yes
C12 C11 C10 122.4(3) yes
C12 C11 H11 118.8(2) ?
C10 C11 H11 118.8(2) ?
C13 C12 C11 119.5(3) yes
C13 C12 H12 120.2(2) ?
C11 C12 H12 120.2(2) ?
C12 C13 C14 119.6(3) yes
C12 C13 H13 120.2(2) ?
C14 C13 H13 120.2(2) ?
C13 C14 C9 122.0(3) yes
C13 C14 H14 119.0(2) ?
C9 C14 H14 119.0(2) ?
C3 C15 S2 112.4(2) yes
C3 C15 H15A 109.1(2) ?
S2 C15 H15A 109.1(2) ?
C3 C15 H15B 109.1(2) ?
S2 C15 H15B 109.11(15) ?
H15A C15 H15B 107.8 ?
C17 C16 S2 107.1(2) yes
C17 C16 H16A 110.3(2) ?
S2 C16 H16A 110.3(2) ?
C17 C16 H16B 110.3(2) ?
S2 C16 H16B 110.30(12) ?
H16A C16 H16B 108.6 ?
C22 C17 C18 119.5(3) yes
C22 C17 C16 117.0(3) yes
C18 C17 C16 123.4(3) yes
C19 C18 C17 117.0(3) yes
C19 C18 Si1 117.5(2) yes
C17 C18 Si1 125.4(2) yes
C20 C19 C18 122.6(3) yes
C20 C19 H19 118.7(2) ?
C18 C19 H19 118.7(2) ?
C21 C20 C19 119.1(3) yes
C21 C20 H20 120.4(2) ?
C19 C20 H20 120.4(2) ?
C22 C21 C20 120.4(3) yes
C22 C21 H21 119.8(2) ?
C20 C21 H21 119.8(2) ?
C21 C22 C17 121.5(3) yes
C21 C22 H22 119.2(2) ?
C17 C22 H22 119.2(2) ?
C5 C23 S3 111.9(2) yes
C5 C23 H23A 109.2(2) ?
S3 C23 H23A 109.23(15) ?
C5 C23 H23B 109.2(2) ?
S3 C23 H23B 109.2(2) ?
H23A C23 H23B 107.9 ?
C25 C24 S3 107.2(2) yes
C25 C24 H24A 110.28(15) ?
S3 C24 H24A 110.28(11) ?
C25 C24 H24B 110.3(2) ?
S3 C24 H24B 110.28(14) ?
H24A C24 H24B 108.5 ?
C30 C25 C26 119.4(3) yes
C30 C25 C24 117.4(3) yes
C26 C25 C24 123.0(2) yes
C27 C26 C25 117.4(2) yes
C27 C26 Si1 117.2(2) yes
C25 C26 Si1 125.4(2) yes
C28 C27 C26 122.3(3) yes
C28 C27 H27 118.9(2) ?
C26 C27 H27 118.9(2) ?
C29 C28 C27 119.3(3) yes
C29 C28 H28 120.4(2) ?
C27 C28 H28 120.4(2) ?
C28 C29 C30 120.3(3) yes
C28 C29 H29 119.9(2) ?
C30 C29 H29 119.9(2) ?
C29 C30 C25 121.4(3) yes
C29 C30 H30 119.3(2) ?
C25 C30 H30 119.3(2) ?

loop_
_geom_bond_atom_site_label_1
_geom_bond_atom_site_label_2
_geom_bond_distance
_geom_bond_publ_flag
Si1 F1 1.591(3) yes
Si1 C18 1.864(4) yes
Si1 C10 1.872(3) yes
Si1 C26 1.878(5) yes
S1 C7 1.811(4) yes
S1 C8 1.816(4) yes
S2 C15 1.816(4) yes
S2 C16 1.819(4) yes
S3 C24 1.814(4) yes
S3 C23 1.817(4) yes
C1 C2 1.376(4) yes
C1 C6 1.394(5) yes
C1 C7 1.500(4) yes
C2 C3 1.393(4) yes
C2 H2 0.93 ?
C3 C4 1.383(5) yes
C3 C15 1.506(5) yes
C4 C5 1.396(4) yes
C4 H4 0.93 ?
C5 C6 1.377(4) yes
C5 C23 1.508(5) yes
C6 H6 0.93 ?
C7 H7A 0.97 ?
C7 H7B 0.97 ?
C8 C9 1.511(4) yes
C8 H8A 0.97 ?
C8 H8B 0.97 ?
C9 C14 1.386(4) yes
C9 C10 1.412(4) yes
C10 C11 1.399(4) yes
C11 C12 1.382(4) yes
C11 H11 0.93 ?
C12 C13 1.370(5) yes
C12 H12 0.93 ?
C13 C14 1.376(4) yes
C13 H13 0.93 ?
C14 H14 0.93 ?
C15 H15A 0.97 ?
C15 H15B 0.97 ?
C16 C17 1.508(4) yes
C16 H16A 0.97 ?
C16 H16B 0.97 ?
C17 C22 1.390(4) yes
C17 C18 1.415(4) yes
C18 C19 1.399(4) yes
C19 C20 1.378(4) yes
C19 H19 0.93 ?
C20 C21 1.373(5) yes
C20 H20 0.93 ?
C21 C22 1.363(5) yes
C21 H21 0.93 ?
C22 H22 0.93 ?
C23 H23A 0.97 ?
C23 H23B 0.97 ?
C24 C25 1.508(5) yes
C24 H24A 0.97 ?
C24 H24B 0.97 ?
C25 C30 1.393(4) yes
C25 C26 1.407(4) yes
C26 C27 1.401(4) yes
C27 C28 1.384(4) yes
C27 H27 0.93 ?
C28 C29 1.368(4) yes
C28 H28 0.93 ?
C29 C30 1.373(5) yes
C29 H29 0.93 ?
C30 H30 0.93 ?

loop_
_geom_torsion_atom_site_label_1
_geom_torsion_atom_site_label_2
_geom_torsion_atom_site_label_3
_geom_torsion_atom_site_label_4
_geom_torsion
C6 C1 C2 C3 -0.1(4)
C7 C1 C2 C3 173.7(2)
C1 C2 C3 C4 0.1(4)
C1 C2 C3 C15 -172.5(2)
C2 C3 C4 C5 -1.0(4)
C15 C3 C4 C5 171.5(2)
C3 C4 C5 C6 1.8(4)
C3 C4 C5 C23 -170.9(2)
C4 C5 C6 C1 -1.7(4)
C23 C5 C6 C1 170.9(2)
C2 C1 C6 C5 0.9(4)
C7 C1 C6 C5 -172.9(2)
C2 C1 C7 S1 -107.1(3)
C6 C1 C7 S1 66.6(3)
C8 S1 C7 C1 66.8(3)
C7 S1 C8 C9 -162.1(2)
S1 C8 C9 C14 -69.6(3)
S1 C8 C9 C10 107.5(3)
C14 C9 C10 C11 0.2(3)
C8 C9 C10 C11 -176.9(2)
C14 C9 C10 Si1 179.6(2)
C8 C9 C10 Si1 2.5(3)
F1 Si1 C10 C11 153.1(2)
C18 Si1 C10 C11 -86.8(2)
C26 Si1 C10 C11 35.1(2)
F1 Si1 C10 C9 -26.4(2)
C18 Si1 C10 C9 93.7(3)
C26 Si1 C10 C9 -144.4(2)
C9 C10 C11 C12 0.3(4)
Si1 C10 C11 C12 -179.2(2)
C10 C11 C12 C13 -0.7(4)
C11 C12 C13 C14 0.5(4)
C12 C13 C14 C9 -0.1(4)
C10 C9 C14 C13 -0.3(4)
C8 C9 C14 C13 177.0(2)
C4 C3 C15 S2 -105.8(3)
C2 C3 C15 S2 66.6(3)
C16 S2 C15 C3 71.8(3)
C15 S2 C16 C17 -166.1(2)
S2 C16 C17 C22 -79.8(3)
S2 C16 C17 C18 96.3(3)
C22 C17 C18 C19 1.3(4)
C16 C17 C18 C19 -174.7(2)
C22 C17 C18 Si1 -173.6(2)
C16 C17 C18 Si1 10.4(4)
F1 Si1 C18 C19 156.3(2)
C10 Si1 C18 C19 36.9(2)
C26 Si1 C18 C19 -84.5(2)
F1 Si1 C18 C17 -28.9(2)
C10 Si1 C18 C17 -148.2(2)
C26 Si1 C18 C17 90.4(2)
C17 C18 C19 C20 -0.1(4)
Si1 C18 C19 C20 175.2(2)
C18 C19 C20 C21 -0.6(4)
C19 C20 C21 C22 0.2(5)
C20 C21 C22 C17 1.1(5)
C18 C17 C22 C21 -1.8(4)
C16 C17 C22 C21 174.4(3)
C6 C5 C23 S3 -108.8(3)
C4 C5 C23 S3 63.8(3)
C24 S3 C23 C5 73.8(3)
C23 S3 C24 C25 -167.2(2)
S3 C24 C25 C30 -80.0(3)
S3 C24 C25 C26 96.7(3)
C30 C25 C26 C27 0.8(3)
C24 C25 C26 C27 -175.9(2)
C30 C25 C26 Si1 -175.0(2)
C24 C25 C26 Si1 8.3(3)
F1 Si1 C26 C27 155.6(2)
C18 Si1 C26 C27 36.4(2)
C10 Si1 C26 C27 -87.1(2)
F1 Si1 C26 C25 -28.5(2)
C18 Si1 C26 C25 -147.8(2)
C10 Si1 C26 C25 88.7(3)
C25 C26 C27 C28 -0.8(4)
Si1 C26 C27 C28 175.4(2)
C26 C27 C28 C29 0.3(4)
C27 C28 C29 C30 0.2(4)
C28 C29 C30 C25 -0.2(4)
C26 C25 C30 C29 -0.3(4)
C24 C25 C30 C29 176.5(2)
